data_4104253
loop_
_publ_author_name
'Min Zhang'
'Xiaoping Huang'
'Liqun Shen'
'Yong Qin'

_publ_section_title
;
 Total Synthesis of the Akuammiline Alkaloid (\+-)-Vincorine
;
_journal_name_full 'Journal of the American Chemical Society'
_journal_page_first 6013
_journal_page_last 6020
_journal_paper_doi 10.1021/ja901219v
_journal_volume 131
_journal_year 2009
_chemical_formula_sum 'C29 H44 N2 O5 Si'
_chemical_formula_weight 528.75
_chemical_name_systematic
;
 ?
;
_space_group_IT_number 2
_symmetry_cell_setting triclinic
_symmetry_space_group_name_Hall '-P 1'
_symmetry_space_group_name_H-M 'P -1'
_atom_sites_solution_hydrogens geom
_atom_sites_solution_primary direct
_atom_sites_solution_secondary difmap
_audit_creation_method SHELXL-97
_cell_angle_alpha 94.31(1)
_cell_angle_beta 103.19(1)
_cell_angle_gamma 90.93(1)
_cell_formula_units_Z 2
_cell_length_a 7.591(1)
_cell_length_b 14.080(2)
_cell_length_c 14.268(3)
_cell_measurement_reflns_used 28
_cell_measurement_temperature 286(2)
_cell_measurement_theta_max 14.51
_cell_measurement_theta_min 2.76
_cell_volume 1479.7(4)
_computing_cell_refinement 'Siemens XSCANS'
_computing_data_collection 'Siemens XSCANS'
_computing_data_reduction 'Siemens SHELXTL'
_computing_molecular_graphics 'Siemens SHELXTL'
_computing_publication_material 'Siemens SHELXTL'
_computing_structure_refinement 'SHELXL-97 (Sheldrick, 1997)'
_computing_structure_solution 'SHELXS-97 (Sheldrick, 1990)'
_diffrn_ambient_temperature 286(2)
_diffrn_measured_fraction_theta_full 0.999
_diffrn_measured_fraction_theta_max 0.999
_diffrn_measurement_device_type 'Siemens P4'
_diffrn_measurement_method '\w scans'
_diffrn_radiation_monochromator graphite
_diffrn_radiation_source 'normal-focus sealed tube'
_diffrn_radiation_type MoK\a
_diffrn_radiation_wavelength 0.71073
_diffrn_reflns_av_R_equivalents 0.0145
_diffrn_reflns_av_sigmaI/netI 0.0591
_diffrn_reflns_limit_h_max 9
_diffrn_reflns_limit_h_min 0
_diffrn_reflns_limit_k_max 17
_diffrn_reflns_limit_k_min -17
_diffrn_reflns_limit_l_max 17
_diffrn_reflns_limit_l_min -17
_diffrn_reflns_number 6607
_diffrn_reflns_theta_full 26.50
_diffrn_reflns_theta_max 26.50
_diffrn_reflns_theta_min 1.98
_diffrn_standards_interval_count 97
_diffrn_standards_number 3
_exptl_absorpt_coefficient_mu 0.118
_exptl_absorpt_correction_T_max 0.9543
_exptl_absorpt_correction_T_min 0.9220
_exptl_absorpt_correction_type empirical
_exptl_crystal_colour colerless
_exptl_crystal_density_diffrn 1.187
_exptl_crystal_density_method 'not measured'
_exptl_crystal_description Block
_exptl_crystal_F_000 572
_exptl_crystal_size_max 0.70
_exptl_crystal_size_mid 0.60
_exptl_crystal_size_min 0.40
_refine_diff_density_max 0.799
_refine_diff_density_min -0.377
_refine_diff_density_rms 0.041
_refine_ls_extinction_coef 0.0318(16)
_refine_ls_extinction_expression Fc^*^=kFc[1+0.001xFc^2^\l^3^/sin(2\q)]^-1/4^
_refine_ls_extinction_method SHELXL
_refine_ls_goodness_of_fit_ref 1.002
_refine_ls_hydrogen_treatment mixed
_refine_ls_matrix_type full
_refine_ls_number_parameters 344
_refine_ls_number_reflns 6127
_refine_ls_number_restraints 0
_refine_ls_restrained_S_all 1.002
_refine_ls_R_factor_all 0.0966
_refine_ls_R_factor_gt 0.0533
_refine_ls_shift/su_max 0.001
_refine_ls_shift/su_mean 0.000
_refine_ls_structure_factor_coef Fsqd
_refine_ls_weighting_details 'calc w=1/[\s^2^(Fo^2^)+(0.0390P)^2^+0.4500P] where P=(Fo^2^+2Fc^2^)/3'
_refine_ls_weighting_scheme calc
_refine_ls_wR_factor_gt 0.1101
_refine_ls_wR_factor_ref 0.1211
_reflns_number_gt 3433
_reflns_number_total 6127
_reflns_threshold_expression >2sigma(I)
_cod_data_source_file ja901219v_si_001.cif
_cod_data_source_block y2750
_cod_database_code 4104253

loop_
_symmetry_equiv_pos_as_xyz
'x, y, z'
'-x, -y, -z'

loop_
_atom_site_label
_atom_site_type_symbol
_atom_site_fract_x
_atom_site_fract_y
_atom_site_fract_z
_atom_site_U_iso_or_equiv
_atom_site_adp_type
_atom_site_occupancy
_atom_site_symmetry_multiplicity
_atom_site_calc_flag
_atom_site_refinement_flags
Si1 Si 0.57064(11) 0.40097(5) 0.30320(6) 0.0585(2) Uani 1 1 d .
O1 O 0.9043(2) 0.77334(14) 0.46938(13) 0.0654(5) Uani 1 1 d .
O2 O 0.4636(3) 0.49771(12) 0.27081(13) 0.0717(6) Uani 1 1 d .
O3 O -0.1565(3) 0.61104(14) 0.05483(14) 0.0720(6) Uani 1 1 d .
O4 O -0.0010(2) 0.92377(11) 0.17255(11) 0.0501(5) Uani 1 1 d .
O5 O 0.1309(2) 0.98621(12) 0.32420(12) 0.0597(5) Uani 1 1 d .
N1 N 0.2176(2) 0.84561(13) 0.26303(12) 0.0384(5) Uani 1 1 d .
N2 N 0.0257(2) 0.72372(13) 0.15270(13) 0.0409(5) Uani 1 1 d .
C2 C 0.2070(3) 0.76945(15) 0.18212(14) 0.0353(5) Uani 1 1 d .
C3 C 0.2705(3) 0.81329(16) 0.09991(16) 0.0427(6) Uani 1 1 d .
H3A H 0.1652 0.8288 0.0514 0.051 Uiso 1 1 calc R
H3B H 0.3383 0.8723 0.1252 0.051 Uiso 1 1 calc R
C5 C -0.0045(3) 0.68512(18) 0.24150(17) 0.0505(6) Uani 1 1 d .
H5A H -0.0974 0.6346 0.2263 0.061 Uiso 1 1 calc R
H5B H -0.0396 0.7347 0.2839 0.061 Uiso 1 1 calc R
C6 C 0.1807(3) 0.64662(19) 0.28768(18) 0.0514(6) Uani 1 1 d .
H6A H 0.1781 0.5776 0.2779 0.062 Uiso 1 1 calc R
H6B H 0.2125 0.6649 0.3565 0.062 Uiso 1 1 calc R
C7 C 0.3215(3) 0.69141(15) 0.23684(15) 0.0365(5) Uani 1 1 d .
C8 C 0.4604(3) 0.75088(15) 0.31136(14) 0.0351(5) Uani 1 1 d .
C9 C 0.6308(3) 0.72989(17) 0.36080(15) 0.0418(6) Uani 1 1 d .
H9 H 0.6775 0.6704 0.3502 0.050 Uiso 1 1 calc R
C10 C 0.7329(3) 0.79897(18) 0.42705(16) 0.0460(6) Uani 1 1 d .
C11 C 0.6603(3) 0.88566(18) 0.44518(16) 0.0490(6) Uani 1 1 d .
H11 H 0.7282 0.9305 0.4910 0.059 Uiso 1 1 calc R
C12 C 0.4868(3) 0.90714(17) 0.39601(16) 0.0456(6) Uani 1 1 d .
H12 H 0.4379 0.9656 0.4085 0.055 Uiso 1 1 calc R
C13 C 0.3893(3) 0.83926(16) 0.32815(15) 0.0374(5) Uani 1 1 d .
C14 C 0.3877(4) 0.74849(17) 0.05225(18) 0.0517(7) Uani 1 1 d .
H14A H 0.3735 0.7614 -0.0148 0.062 Uiso 1 1 calc R
H14B H 0.5142 0.7593 0.0848 0.062 Uiso 1 1 calc R
C15 C 0.3287(3) 0.64653(16) 0.05886(16) 0.0448(6) Uani 1 1 d .
H15 H 0.3921 0.6056 0.0196 0.054 Uiso 1 1 calc R
C16 C 0.3953(3) 0.62279(15) 0.16460(16) 0.0420(6) Uani 1 1 d .
H16 H 0.5265 0.6357 0.1802 0.050 Uiso 1 1 calc R
C17 C 0.3721(4) 0.51764(17) 0.17536(19) 0.0651(8) Uani 1 1 d .
H17A H 0.2444 0.5002 0.1643 0.078 Uiso 1 1 calc R
H17B H 0.4221 0.4806 0.1281 0.078 Uiso 1 1 calc R
C20 C 0.1242(3) 0.63176(18) 0.01456(17) 0.0512(7) Uani 1 1 d .
H20A H 0.0961 0.6684 -0.0416 0.061 Uiso 1 1 calc R
H20B H 0.1031 0.5652 -0.0089 0.061 Uiso 1 1 calc R
C21 C -0.0124(4) 0.65595(17) 0.07384(17) 0.0477(6) Uani 1 1 d .
C22 C 1.0255(4) 0.8469(2) 0.5210(2) 0.0925(12) Uani 1 1 d .
H22A H 1.0247 0.8992 0.4815 0.111 Uiso 1 1 calc R
H22B H 1.1455 0.8231 0.5377 0.111 Uiso 1 1 calc R
H22C H 0.9885 0.8681 0.5789 0.111 Uiso 1 1 calc R
C23 C 0.6841(6) 0.4274(3) 0.4317(2) 0.1117(14) Uani 1 1 d .
H23A H 0.7470 0.4882 0.4401 0.134 Uiso 1 1 calc R
H23B H 0.7689 0.3789 0.4517 0.134 Uiso 1 1 calc R
H23C H 0.5953 0.4288 0.4701 0.134 Uiso 1 1 calc R
C24 C 0.7397(4) 0.3781(3) 0.2305(3) 0.0948(11) Uani 1 1 d .
H24A H 0.6805 0.3724 0.1632 0.114 Uiso 1 1 calc R
H24B H 0.7990 0.3200 0.2474 0.114 Uiso 1 1 calc R
H24C H 0.8278 0.4299 0.2432 0.114 Uiso 1 1 calc R
C25 C 0.4084(4) 0.2976(2) 0.2852(3) 0.0810(10) Uani 1 1 d .
C26 C 0.4947(5) 0.2118(2) 0.3356(3) 0.1166(15) Uani 1 1 d .
H26A H 0.4085 0.1592 0.3231 0.140 Uiso 1 1 calc R
H26B H 0.5312 0.2283 0.4040 0.140 Uiso 1 1 calc R
H26C H 0.5987 0.1943 0.3114 0.140 Uiso 1 1 calc R
C27 C 0.1158(3) 0.92505(17) 0.25869(17) 0.0438(6) Uani 1 1 d .
C28 C -0.1529(3) 0.98781(17) 0.15572(18) 0.0474(6) Uani 1 1 d .
C29 C -0.0849(4) 1.09032(19) 0.1647(2) 0.0706(9) Uani 1 1 d .
H29A H -0.0286 1.1091 0.2310 0.085 Uiso 1 1 calc R
H29B H -0.1848 1.1304 0.1431 0.085 Uiso 1 1 calc R
H29C H 0.0018 1.0965 0.1258 0.085 Uiso 1 1 calc R
C30 C -0.2465(4) 0.9563(2) 0.05247(19) 0.0672(8) Uani 1 1 d .
H30A H -0.1645 0.9647 0.0113 0.081 Uiso 1 1 calc R
H30B H -0.3509 0.9938 0.0325 0.081 Uiso 1 1 calc R
H30C H -0.2835 0.8902 0.0480 0.081 Uiso 1 1 calc R
C31 C -0.2721(4) 0.9709(2) 0.2245(2) 0.0764(9) Uani 1 1 d .
H31A H -0.3027 0.9041 0.2211 0.092 Uiso 1 1 calc R
H31B H -0.3808 1.0057 0.2071 0.092 Uiso 1 1 calc R
H31C H -0.2088 0.9920 0.2892 0.092 Uiso 1 1 calc R
C32 C 0.3363(6) 0.2681(3) 0.1755(3) 0.1263(16) Uani 1 1 d .
H32A H 0.4342 0.2457 0.1484 0.152 Uiso 1 1 calc R
H32B H 0.2853 0.3222 0.1433 0.152 Uiso 1 1 calc R
H32C H 0.2449 0.2182 0.1670 0.152 Uiso 1 1 calc R
C33 C 0.2493(6) 0.3246(3) 0.3319(4) 0.163(2) Uani 1 1 d .
H33A H 0.1780 0.2683 0.3345 0.195 Uiso 1 1 calc R
H33B H 0.1750 0.3688 0.2940 0.195 Uiso 1 1 calc R
H33C H 0.2959 0.3534 0.3961 0.195 Uiso 1 1 calc R

loop_
_atom_site_aniso_label
_atom_site_aniso_U_11
_atom_site_aniso_U_22
_atom_site_aniso_U_33
_atom_site_aniso_U_23
_atom_site_aniso_U_13
_atom_site_aniso_U_12
Si1 0.0700(5) 0.0510(5) 0.0535(5) 0.0054(3) 0.0110(4) 0.0174(4)
O1 0.0436(11) 0.0800(14) 0.0605(11) -0.0111(10) -0.0086(9) 0.0174(10)
O2 0.1106(16) 0.0488(11) 0.0508(11) 0.0054(9) 0.0058(11) 0.0312(11)
O3 0.0532(12) 0.0708(13) 0.0809(14) -0.0222(11) 0.0028(10) -0.0173(10)
O4 0.0483(10) 0.0471(10) 0.0463(10) -0.0067(8) -0.0050(8) 0.0167(8)
O5 0.0604(12) 0.0540(11) 0.0538(11) -0.0181(9) -0.0033(9) 0.0212(9)
N1 0.0391(11) 0.0374(10) 0.0345(10) -0.0062(8) 0.0023(8) 0.0083(9)
N2 0.0380(11) 0.0400(11) 0.0422(11) -0.0022(9) 0.0057(9) 0.0027(9)
C2 0.0348(12) 0.0358(12) 0.0333(12) -0.0036(9) 0.0054(10) 0.0052(10)
C3 0.0514(15) 0.0365(13) 0.0393(13) 0.0020(10) 0.0087(11) 0.0007(11)
C5 0.0450(15) 0.0549(16) 0.0541(15) 0.0008(12) 0.0180(12) -0.0032(12)
C6 0.0499(16) 0.0534(16) 0.0532(15) 0.0114(12) 0.0145(13) 0.0005(13)
C7 0.0389(13) 0.0344(12) 0.0362(12) 0.0032(10) 0.0084(10) 0.0058(10)
C8 0.0382(13) 0.0383(12) 0.0299(11) 0.0032(9) 0.0095(10) 0.0053(10)
C9 0.0437(14) 0.0451(14) 0.0374(12) 0.0021(11) 0.0109(11) 0.0114(11)
C10 0.0386(14) 0.0619(16) 0.0351(13) 0.0012(12) 0.0037(11) 0.0096(12)
C11 0.0442(15) 0.0577(16) 0.0381(13) -0.0125(11) 0.0004(11) 0.0018(12)
C12 0.0478(15) 0.0460(14) 0.0396(13) -0.0084(11) 0.0065(11) 0.0094(12)
C13 0.0344(13) 0.0458(14) 0.0304(11) 0.0001(10) 0.0049(10) 0.0057(11)
C14 0.0635(17) 0.0487(15) 0.0475(15) 0.0033(12) 0.0229(13) 0.0013(13)
C15 0.0532(15) 0.0415(14) 0.0405(13) -0.0063(10) 0.0156(12) 0.0066(12)
C16 0.0444(14) 0.0359(13) 0.0439(13) -0.0040(10) 0.0081(11) 0.0075(11)
C17 0.095(2) 0.0397(15) 0.0545(17) -0.0016(12) 0.0059(16) 0.0171(15)
C20 0.0625(17) 0.0444(14) 0.0413(14) -0.0080(11) 0.0046(13) 0.0029(13)
C21 0.0485(16) 0.0419(14) 0.0458(14) -0.0029(11) -0.0016(12) 0.0030(12)
C22 0.0510(19) 0.110(3) 0.095(2) -0.023(2) -0.0183(18) 0.0146(19)
C23 0.144(4) 0.105(3) 0.065(2) -0.001(2) -0.019(2) 0.040(3)
C24 0.082(2) 0.105(3) 0.105(3) 0.009(2) 0.038(2) 0.009(2)
C25 0.067(2) 0.075(2) 0.102(3) 0.0314(19) 0.0150(19) 0.0085(17)
C26 0.124(3) 0.071(2) 0.154(4) 0.050(2) 0.018(3) 0.013(2)
C27 0.0417(14) 0.0417(14) 0.0446(14) -0.0038(11) 0.0045(11) 0.0095(11)
C28 0.0372(14) 0.0448(15) 0.0583(16) 0.0082(12) 0.0053(12) 0.0101(11)
C29 0.082(2) 0.0483(17) 0.081(2) 0.0126(15) 0.0140(17) 0.0086(15)
C30 0.0504(17) 0.079(2) 0.0650(18) 0.0123(15) -0.0054(15) 0.0097(15)
C31 0.0549(19) 0.095(2) 0.082(2) 0.0114(18) 0.0205(17) 0.0060(17)
C32 0.141(4) 0.091(3) 0.121(3) 0.010(2) -0.021(3) -0.046(3)
C33 0.100(3) 0.141(4) 0.282(7) 0.079(4) 0.096(4) 0.023(3)

loop_
_atom_type_symbol
_atom_type_description
_atom_type_scat_dispersion_real
_atom_type_scat_dispersion_imag
_atom_type_scat_source
C C 0.0033 0.0016 'International Tables Vol C Tables 4.2.6.8 and 6.1.1.4'
H H 0.0000 0.0000 'International Tables Vol C Tables 4.2.6.8 and 6.1.1.4'
N N 0.0061 0.0033 'International Tables Vol C Tables 4.2.6.8 and 6.1.1.4'
O O 0.0106 0.0060 'International Tables Vol C Tables 4.2.6.8 and 6.1.1.4'
Si Si 0.0817 0.0704 'International Tables Vol C Tables 4.2.6.8 and 6.1.1.4'

loop_
_geom_angle_atom_site_label_1
_geom_angle_atom_site_label_2
_geom_angle_atom_site_label_3
_geom_angle
O2 Si1 C24 109.28(14)
O2 Si1 C23 105.29(13)
C24 Si1 C23 110.27(18)
O2 Si1 C25 110.34(13)
C24 Si1 C25 109.79(17)
C23 Si1 C25 111.78(18)
C10 O1 C22 117.0(2)
C17 O2 Si1 127.20(15)
C27 O4 C28 121.53(17)
C27 N1 C13 123.83(18)
C27 N1 C2 125.43(17)
C13 N1 C2 107.14(16)
C21 N2 C2 119.13(19)
C21 N2 C5 112.2(2)
C2 N2 C5 104.40(17)
N2 C2 N1 111.32(17)
N2 C2 C3 113.87(17)
N1 C2 C3 108.41(18)
N2 C2 C7 102.67(17)
N1 C2 C7 100.64(15)
C3 C2 C7 119.14(18)
C14 C3 C2 113.51(18)
C14 C3 H3A 108.9
C2 C3 H3A 108.9
C14 C3 H3B 108.9
C2 C3 H3B 108.9
H3A C3 H3B 107.7
N2 C5 C6 103.33(19)
N2 C5 H5A 111.1
C6 C5 H5A 111.1
N2 C5 H5B 111.1
C6 C5 H5B 111.1
H5A C5 H5B 109.1
C5 C6 C7 106.60(18)
C5 C6 H6A 110.4
C7 C6 H6A 110.4
C5 C6 H6B 110.4
C7 C6 H6B 110.4
H6A C6 H6B 108.6
C8 C7 C2 101.66(17)
C8 C7 C16 116.53(18)
C2 C7 C16 110.31(17)
C8 C7 C6 108.97(18)
C2 C7 C6 100.91(17)
C16 C7 C6 116.33(19)
C9 C8 C13 120.6(2)
C9 C8 C7 130.7(2)
C13 C8 C7 108.71(18)
C8 C9 C10 119.1(2)
C8 C9 H9 120.5
C10 C9 H9 120.5
O1 C10 C11 124.9(2)
O1 C10 C9 115.0(2)
C11 C10 C9 120.2(2)
C10 C11 C12 121.0(2)
C10 C11 H11 119.5
C12 C11 H11 119.5
C13 C12 C11 118.2(2)
C13 C12 H12 120.9
C11 C12 H12 120.9
C12 C13 C8 120.9(2)
C12 C13 N1 129.5(2)
C8 C13 N1 109.49(18)
C15 C14 C3 107.9(2)
C15 C14 H14A 110.1
C3 C14 H14A 110.1
C15 C14 H14B 110.1
C3 C14 H14B 110.1
H14A C14 H14B 108.4
C14 C15 C20 110.0(2)
C14 C15 C16 107.82(19)
C20 C15 C16 116.5(2)
C14 C15 H15 107.4
C20 C15 H15 107.4
C16 C15 H15 107.4
C17 C16 C15 111.74(19)
C17 C16 C7 115.6(2)
C15 C16 C7 112.67(18)
C17 C16 H16 105.3
C15 C16 H16 105.3
C7 C16 H16 105.3
O2 C17 C16 109.0(2)
O2 C17 H17A 109.9
C16 C17 H17A 109.9
O2 C17 H17B 109.9
C16 C17 H17B 109.9
H17A C17 H17B 108.3
C21 C20 C15 120.77(19)
C21 C20 H20A 107.1
C15 C20 H20A 107.1
C21 C20 H20B 107.1
C15 C20 H20B 107.1
H20A C20 H20B 106.8
O3 C21 N2 119.4(2)
O3 C21 C20 118.6(2)
N2 C21 C20 122.0(2)
O1 C22 H22A 109.5
O1 C22 H22B 109.5
H22A C22 H22B 109.5
O1 C22 H22C 109.5
H22A C22 H22C 109.5
H22B C22 H22C 109.5
Si1 C23 H23A 109.5
Si1 C23 H23B 109.5
H23A C23 H23B 109.5
Si1 C23 H23C 109.5
H23A C23 H23C 109.5
H23B C23 H23C 109.5
Si1 C24 H24A 109.5
Si1 C24 H24B 109.5
H24A C24 H24B 109.5
Si1 C24 H24C 109.5
H24A C24 H24C 109.5
H24B C24 H24C 109.5
C26 C25 C33 106.2(3)
C26 C25 C32 109.2(3)
C33 C25 C32 110.1(3)
C26 C25 Si1 111.7(2)
C33 C25 Si1 109.1(3)
C32 C25 Si1 110.4(2)
C25 C26 H26A 109.5
C25 C26 H26B 109.5
H26A C26 H26B 109.5
C25 C26 H26C 109.5
H26A C26 H26C 109.5
H26B C26 H26C 109.5
O5 C27 O4 126.0(2)
O5 C27 N1 123.8(2)
O4 C27 N1 110.15(18)
O4 C28 C31 109.6(2)
O4 C28 C29 110.5(2)
C31 C28 C29 112.1(2)
O4 C28 C30 101.46(19)
C31 C28 C30 111.8(2)
C29 C28 C30 111.0(2)
C28 C29 H29A 109.5
C28 C29 H29B 109.5
H29A C29 H29B 109.5
C28 C29 H29C 109.5
H29A C29 H29C 109.5
H29B C29 H29C 109.5
C28 C30 H30A 109.5
C28 C30 H30B 109.5
H30A C30 H30B 109.5
C28 C30 H30C 109.5
H30A C30 H30C 109.5
H30B C30 H30C 109.5
C28 C31 H31A 109.5
C28 C31 H31B 109.5
H31A C31 H31B 109.5
C28 C31 H31C 109.5
H31A C31 H31C 109.5
H31B C31 H31C 109.5
C25 C32 H32A 109.5
C25 C32 H32B 109.5
H32A C32 H32B 109.5
C25 C32 H32C 109.5
H32A C32 H32C 109.5
H32B C32 H32C 109.5
C25 C33 H33A 109.5
C25 C33 H33B 109.5
H33A C33 H33B 109.5
C25 C33 H33C 109.5
H33A C33 H33C 109.5
H33B C33 H33C 109.5

loop_
_geom_bond_atom_site_label_1
_geom_bond_atom_site_label_2
_geom_bond_distance
Si1 O2 1.6396(18)
Si1 C24 1.843(3)
Si1 C23 1.846(3)
Si1 C25 1.856(3)
O1 C10 1.370(3)
O1 C22 1.417(3)
O2 C17 1.431(3)
O3 C21 1.219(3)
O4 C27 1.340(3)
O4 C28 1.463(3)
O5 C27 1.206(3)
N1 C27 1.367(3)
N1 C13 1.426(3)
N1 C2 1.503(3)
N2 C21 1.393(3)
N2 C2 1.467(3)
N2 C5 1.478(3)
C2 C3 1.532(3)
C2 C7 1.557(3)
C3 C14 1.516(3)
C3 H3A 0.9700
C3 H3B 0.9700
C5 C6 1.536(3)
C5 H5A 0.9700
C5 H5B 0.9700
C6 C7 1.571(3)
C6 H6A 0.9700
C6 H6B 0.9700
C7 C8 1.506(3)
C7 C16 1.562(3)
C8 C9 1.373(3)
C8 C13 1.391(3)
C9 C10 1.394(3)
C9 H9 0.9300
C10 C11 1.378(3)
C11 C12 1.394(3)
C11 H11 0.9300
C12 C13 1.382(3)
C12 H12 0.9300
C14 C15 1.513(3)
C14 H14A 0.9700
C14 H14B 0.9700
C15 C20 1.541(3)
C15 C16 1.542(3)
C15 H15 0.9800
C16 C17 1.511(3)
C16 H16 0.9800
C17 H17A 0.9700
C17 H17B 0.9700
C20 C21 1.508(3)
C20 H20A 0.9700
C20 H20B 0.9700
C22 H22A 0.9600
C22 H22B 0.9600
C22 H22C 0.9600
C23 H23A 0.9600
C23 H23B 0.9600
C23 H23C 0.9600
C24 H24A 0.9600
C24 H24B 0.9600
C24 H24C 0.9600
C25 C26 1.531(4)
C25 C33 1.546(5)
C25 C32 1.558(5)
C26 H26A 0.9600
C26 H26B 0.9600
C26 H26C 0.9600
C28 C31 1.508(4)
C28 C29 1.511(4)
C28 C30 1.512(3)
C29 H29A 0.9600
C29 H29B 0.9600
C29 H29C 0.9600
C30 H30A 0.9600
C30 H30B 0.9600
C30 H30C 0.9600
C31 H31A 0.9600
C31 H31B 0.9600
C31 H31C 0.9600
C32 H32A 0.9600
C32 H32B 0.9600
C32 H32C 0.9600
C33 H33A 0.9600
C33 H33B 0.9600
C33 H33C 0.9600

loop_
_geom_torsion_atom_site_label_1
_geom_torsion_atom_site_label_2
_geom_torsion_atom_site_label_3
_geom_torsion_atom_site_label_4
_geom_torsion
C24 Si1 O2 C17 53.8(3)
C23 Si1 O2 C17 172.3(3)
C25 Si1 O2 C17 -67.0(3)
C21 N2 C2 N1 175.48(19)
C5 N2 C2 N1 -58.4(2)
C21 N2 C2 C3 52.6(3)
C5 N2 C2 C3 178.65(18)
C21 N2 C2 C7 -77.6(2)
C5 N2 C2 C7 48.5(2)
C27 N1 C2 N2 -60.6(3)
C13 N1 C2 N2 140.25(18)
C27 N1 C2 C3 65.4(3)
C13 N1 C2 C3 -93.8(2)
C27 N1 C2 C7 -168.9(2)
C13 N1 C2 C7 32.0(2)
N2 C2 C3 C14 -96.0(2)
N1 C2 C3 C14 139.53(19)
C7 C2 C3 C14 25.4(3)
C21 N2 C5 C6 90.6(2)
C2 N2 C5 C6 -39.8(2)
N2 C5 C6 C7 15.7(2)
N2 C2 C7 C8 -148.29(16)
N1 C2 C7 C8 -33.4(2)
C3 C2 C7 C8 84.8(2)
N2 C2 C7 C16 87.5(2)
N1 C2 C7 C16 -157.61(18)
C3 C2 C7 C16 -39.4(3)
N2 C2 C7 C6 -36.09(19)
N1 C2 C7 C6 78.82(19)
C3 C2 C7 C6 -162.97(19)
C5 C6 C7 C8 118.7(2)
C5 C6 C7 C2 12.2(2)
C5 C6 C7 C16 -107.1(2)
C2 C7 C8 C9 -156.1(2)
C16 C7 C8 C9 -36.2(3)
C6 C7 C8 C9 97.9(3)
C2 C7 C8 C13 24.8(2)
C16 C7 C8 C13 144.78(19)
C6 C7 C8 C13 -81.1(2)
C13 C8 C9 C10 -1.0(3)
C7 C8 C9 C10 -179.9(2)
C22 O1 C10 C11 -12.4(4)
C22 O1 C10 C9 167.1(3)
C8 C9 C10 O1 -177.0(2)
C8 C9 C10 C11 2.6(4)
O1 C10 C11 C12 177.5(2)
C9 C10 C11 C12 -1.9(4)
C10 C11 C12 C13 -0.2(4)
C11 C12 C13 C8 1.8(4)
C11 C12 C13 N1 -174.3(2)
C9 C8 C13 C12 -1.2(3)
C7 C8 C13 C12 177.9(2)
C9 C8 C13 N1 175.7(2)
C7 C8 C13 N1 -5.2(2)
C27 N1 C13 C12 -0.9(4)
C2 N1 C13 C12 158.6(2)
C27 N1 C13 C8 -177.4(2)
C2 N1 C13 C8 -17.9(2)
C2 C3 C14 C15 30.5(3)
C3 C14 C15 C20 55.1(2)
C3 C14 C15 C16 -73.0(2)
C14 C15 C16 C17 -170.0(2)
C20 C15 C16 C17 65.8(3)
C14 C15 C16 C7 58.0(3)
C20 C15 C16 C7 -66.3(3)
C8 C7 C16 C17 111.8(2)
C2 C7 C16 C17 -133.1(2)
C6 C7 C16 C17 -19.0(3)
C8 C7 C16 C15 -118.1(2)
C2 C7 C16 C15 -2.9(3)
C6 C7 C16 C15 111.2(2)
Si1 O2 C17 C16 -145.0(2)
C15 C16 C17 O2 170.2(2)
C7 C16 C17 O2 -59.2(3)
C14 C15 C20 C21 -84.7(3)
C16 C15 C20 C21 38.3(3)
C2 N2 C21 O3 172.9(2)
C5 N2 C21 O3 50.6(3)
C2 N2 C21 C20 -3.2(3)
C5 N2 C21 C20 -125.5(2)
C15 C20 C21 O3 -150.5(2)
C15 C20 C21 N2 25.6(3)
O2 Si1 C25 C26 -166.8(3)
C24 Si1 C25 C26 72.7(3)
C23 Si1 C25 C26 -50.0(3)
O2 Si1 C25 C33 -49.7(3)
C24 Si1 C25 C33 -170.2(3)
C23 Si1 C25 C33 67.1(3)
O2 Si1 C25 C32 71.4(3)
C24 Si1 C25 C32 -49.1(3)
C23 Si1 C25 C32 -171.8(3)
C28 O4 C27 O5 -13.7(4)
C28 O4 C27 N1 165.9(2)
C13 N1 C27 O5 -22.2(4)
C2 N1 C27 O5 -178.0(2)
C13 N1 C27 O4 158.2(2)
C2 N1 C27 O4 2.4(3)
C27 O4 C28 C31 -59.1(3)
C27 O4 C28 C29 64.8(3)
C27 O4 C28 C30 -177.4(2)
